data_1517035
loop_
_publ_author_name
'Shantanu Hazra'
'Biswarup Sarkar'
'Subrata Naiya'
'Michael G.B. Drew'
'Ashutosh Ghosh'

_publ_section_title
;
 Structural variations in the complexes of cadmium(II),
 hexamethylenetetramine, and 2-, 3- and 4-nitrobenzoates
;
_journal_name_full
;
Inorganica Chimica Acta
;
_journal_page_first 12
_journal_page_last 19
_journal_volume 402
_journal_year 2013
_chemical_formula_sum 'C20 H26 Cd N6 O11'
_chemical_formula_weight 638.87
_space_group_IT_number 14
_symmetry_cell_setting monoclinic
_symmetry_space_group_name_Hall '-P 2ybc'
_symmetry_space_group_name_H-M 'P 1 21/c 1'
_atom_sites_solution_hydrogens geom
_atom_sites_solution_primary direct
_atom_sites_solution_secondary difmap
_cell_angle_alpha 90.00
_cell_angle_beta 93.886(3)
_cell_angle_gamma 90.00
_cell_formula_units_Z 4
_cell_length_a 12.3418(3)
_cell_length_b 12.8106(3)
_cell_length_c 15.3894(4)
_cell_measurement_reflns_used 13569
_cell_measurement_temperature 150(2)
_cell_measurement_theta_max 30.00
_cell_measurement_theta_min 2.59
_cell_volume 2427.56(10)
_computing_cell_refinement 'Crysalis, Oxford Diffraction'
_computing_data_collection 'Crysalis, Oxford Diffraction'
_computing_data_reduction 'Crysalis, Oxford Diffraction'
_computing_molecular_graphics PLATON(Spek,2004)
_computing_structure_refinement 'SHELXL-97 (Sheldrick, 1997)'
_computing_structure_solution 'SHELXS-97 (Sheldrick, 1997)'
_diffrn_ambient_temperature 150(2)
_diffrn_measured_fraction_theta_full 0.991
_diffrn_measured_fraction_theta_max 0.991
_diffrn_measurement_device 'Oxford Diffaction X-Calibur System'
_diffrn_radiation_monochromator graphite
_diffrn_radiation_source 'fine-focus sealed tube'
_diffrn_radiation_type MoK\a
_diffrn_radiation_wavelength 0.71073
_diffrn_reflns_av_R_equivalents 0.0291
_diffrn_reflns_av_sigmaI/netI 0.0519
_diffrn_reflns_limit_h_max 17
_diffrn_reflns_limit_h_min -12
_diffrn_reflns_limit_k_max 18
_diffrn_reflns_limit_k_min -11
_diffrn_reflns_limit_l_max 21
_diffrn_reflns_limit_l_min -21
_diffrn_reflns_number 13569
_diffrn_reflns_theta_full 30.00
_diffrn_reflns_theta_max 30.00
_diffrn_reflns_theta_min 2.59
_exptl_absorpt_coefficient_mu 0.972
_exptl_absorpt_correction_T_max 1.000
_exptl_absorpt_correction_T_min 0.901
_exptl_absorpt_correction_type empirical
_exptl_absorpt_process_details 'ABSPACK, Oxford Diffraction Ltd'
_exptl_crystal_colour white
_exptl_crystal_density_diffrn 1.748
_exptl_crystal_density_method 'not measured'
_exptl_crystal_description needle
_exptl_crystal_F_000 1296
_exptl_crystal_size_max 0.24
_exptl_crystal_size_mid 0.24
_exptl_crystal_size_min 0.16
_refine_diff_density_max 0.799
_refine_diff_density_min -0.954
_refine_diff_density_rms 0.103
_refine_ls_extinction_method none
_refine_ls_goodness_of_fit_ref 0.974
_refine_ls_hydrogen_treatment mixed
_refine_ls_matrix_type full
_refine_ls_number_parameters 361
_refine_ls_number_reflns 6992
_refine_ls_number_restraints 9
_refine_ls_restrained_S_all 0.978
_refine_ls_R_factor_all 0.0456
_refine_ls_R_factor_gt 0.0321
_refine_ls_shift/su_max 0.001
_refine_ls_shift/su_mean 0.000
_refine_ls_structure_factor_coef Fsqd
_refine_ls_weighting_details
;
_refine_ls_weighting_details 
  w=1/[\s^2^(Fo^2^)+(0.0372P)^2^+0.0000P] where P=(Fo^2^+2Fc^2^)/3 
;
_refine_ls_weighting_scheme calc
_refine_ls_wR_factor_gt 0.0742
_refine_ls_wR_factor_ref 0.0763
_reflns_number_gt 5452
_reflns_number_total 6992
_reflns_threshold_expression >2sigma(I)
_cod_data_source_file ICA-2013-402-12-19-1.cif
_cod_data_source_block 1
_cod_original_cell_volume 2427.58(11)
_cod_original_sg_symbol_H-M P21/c
_cod_database_code 1517035

loop_
_symmetry_equiv_pos_as_xyz
'x, y, z'
'-x, y+1/2, -z+1/2'
'-x, -y, -z'
'x, -y-1/2, z-1/2'

loop_
_atom_site_label
_atom_site_type_symbol
_atom_site_fract_x
_atom_site_fract_y
_atom_site_fract_z
_atom_site_U_iso_or_equiv
_atom_site_adp_type
_atom_site_occupancy
_atom_site_symmetry_multiplicity
_atom_site_calc_flag
_atom_site_refinement_flags
Cd1 Cd 0.503494(12) 0.385228(11) 0.743150(10) 0.01192(5) Uani 1 1 d .
O11 O 0.33231(12) 0.44469(12) 0.67171(11) 0.0192(4) Uani 1 1 d .
O13 O 0.36733(12) 0.48266(12) 0.81068(11) 0.0181(3) Uani 1 1 d .
C12 C 0.30643(17) 0.48550(17) 0.74046(15) 0.0146(4) Uani 1 1 d .
C14 C 0.20032(17) 0.54317(17) 0.74143(15) 0.0146(4) Uani 1 1 d .
C15 C 0.18964(19) 0.62853(17) 0.79539(16) 0.0199(5) Uani 1 1 d .
H15 H 0.2469 0.6468 0.8349 0.024 Uiso 1 1 calc R
C16 C 0.09495(19) 0.68737(19) 0.79163(17) 0.0240(5) Uani 1 1 d .
H16 H 0.0896 0.7446 0.8282 0.029 Uiso 1 1 calc R
C17 C 0.00861(19) 0.6613(2) 0.73379(17) 0.0253(5) Uani 1 1 d .
H17 H -0.0550 0.7004 0.7321 0.030 Uiso 1 1 calc R
C18 C 0.01693(19) 0.57693(19) 0.67838(17) 0.0214(5) Uani 1 1 d .
H18 H -0.0405 0.5588 0.6390 0.026 Uiso 1 1 calc R
C19 C 0.11211(17) 0.52038(17) 0.68291(15) 0.0160(5) Uani 1 1 d .
N20 N 0.11365(15) 0.43007(16) 0.62430(14) 0.0201(4) Uani 1 1 d .
O21 O 0.12070(15) 0.34241(14) 0.65679(14) 0.0331(5) Uani 1 1 d .
O22 O 0.10256(15) 0.44606(16) 0.54643(12) 0.0344(5) Uani 1 1 d .
O31 O 0.63431(13) 0.40530(13) 0.88466(11) 0.0230(4) Uani 1 1 d .
O33 O 0.67755(13) 0.31507(13) 0.76924(11) 0.0231(4) Uani 1 1 d .
C32 C 0.70020(18) 0.35147(18) 0.84347(16) 0.0181(5) Uani 1 1 d .
C34 C 0.81594(18) 0.34217(19) 0.88313(16) 0.0192(5) Uani 1 1 d .
C35 C 0.8918(2) 0.4135(2) 0.85591(19) 0.0292(6) Uani 1 1 d .
H35 H 0.8707 0.4611 0.8124 0.035 Uiso 1 1 calc R
C36 C 0.9976(2) 0.4152(2) 0.89187(19) 0.0316(6) Uani 1 1 d .
H36 H 1.0464 0.4641 0.8726 0.038 Uiso 1 1 calc R
C37 C 1.0312(2) 0.3449(2) 0.95616(19) 0.0287(6) Uani 1 1 d .
H37 H 1.1023 0.3465 0.9806 0.034 Uiso 1 1 calc R
C38 C 0.9585(2) 0.2722(2) 0.98395(17) 0.0247(5) Uani 1 1 d .
H38 H 0.9804 0.2237 1.0265 0.030 Uiso 1 1 calc R
C39 C 0.85281(19) 0.27215(18) 0.94789(15) 0.0191(5) Uani 1 1 d .
O41 O 0.80493(18) 0.14864(16) 1.04816(13) 0.0412(5) Uani 1 1 d .
O42 O 0.69557(14) 0.17228(15) 0.93474(13) 0.0306(4) Uani 1 1 d .
N40 N 0.77918(17) 0.19245(15) 0.97919(14) 0.0218(4) Uani 1 1 d .
N51 N 0.42180(14) 0.23618(13) 0.80525(12) 0.0123(4) Uani 1 1 d .
N53 N 0.25535(15) 0.14113(14) 0.83097(14) 0.0169(4) Uani 1 1 d .
C52 C 0.30090(17) 0.23180(17) 0.78902(16) 0.0162(5) Uani 1 1 d .
H52A H 0.2692 0.2949 0.8112 0.019 Uiso 1 1 calc R
H52B H 0.2824 0.2286 0.7268 0.019 Uiso 1 1 calc R
C54 C 0.28336(19) 0.14497(18) 0.92482(16) 0.0208(5) Uani 1 1 d .
H54A H 0.2532 0.0844 0.9523 0.025 Uiso 1 1 calc R
H54B H 0.2515 0.2068 0.9490 0.025 Uiso 1 1 calc R
N55 N 0.40268(16) 0.14694(14) 0.94410(13) 0.0158(4) Uani 1 1 d .
C56 C 0.44819(18) 0.05165(17) 0.90727(14) 0.0147(4) Uani 1 1 d .
H56A H 0.4185 -0.0090 0.9349 0.018 Uiso 1 1 calc R
H56B H 0.5263 0.0511 0.9198 0.018 Uiso 1 1 calc R
N57 N 0.42356(14) 0.04474(13) 0.81149(12) 0.0120(4) Uani 1 1 d .
C58 C 0.46787(18) 0.13919(15) 0.77090(14) 0.0126(4) Uani 1 1 d .
H58A H 0.5462 0.1402 0.7818 0.015 Uiso 1 1 calc R
H58B H 0.4518 0.1362 0.7084 0.015 Uiso 1 1 calc R
C59 C 0.44623(18) 0.23848(17) 0.90104(14) 0.0140(4) Uani 1 1 d .
H59A H 0.5243 0.2412 0.9135 0.017 Uiso 1 1 calc R
H59B H 0.4153 0.3012 0.9246 0.017 Uiso 1 1 calc R
C60 C 0.30308(17) 0.04716(17) 0.79571(15) 0.0158(5) Uani 1 1 d .
H60A H 0.2844 0.0438 0.7335 0.019 Uiso 1 1 calc R
H60B H 0.2724 -0.0138 0.8223 0.019 Uiso 1 1 calc R
O3 O 0.6817(3) 0.6138(3) 0.9461(2) 0.0927(11) Uani 1 1 d D
H5 H 0.6071(17) 0.628(3) 0.950(3) 0.111 Uiso 1 1 d D
H6 H 0.702(3) 0.586(4) 1.0010(19) 0.111 Uiso 1 1 d D
O2 O 0.5761(2) 0.11896(15) 0.55598(13) 0.0443(6) Uani 1 1 d D
H3 H 0.597(3) 0.076(2) 0.5961(15) 0.053 Uiso 1 1 d D
H4 H 0.595(3) 0.101(2) 0.5066(12) 0.053 Uiso 1 1 d D
O1 O 0.50609(16) 0.30625(14) 0.61033(11) 0.0285(4) Uani 1 1 d D
H1 H 0.467(2) 0.332(2) 0.5682(15) 0.034 Uiso 1 1 d D
H2 H 0.533(2) 0.2501(15) 0.5988(18) 0.034 Uiso 1 1 d D

loop_
_atom_site_aniso_label
_atom_site_aniso_U_11
_atom_site_aniso_U_22
_atom_site_aniso_U_33
_atom_site_aniso_U_23
_atom_site_aniso_U_13
_atom_site_aniso_U_12
Cd1 0.01280(8) 0.00800(8) 0.01478(8) 0.00068(7) -0.00034(5) 0.00071(6)
O11 0.0154(8) 0.0190(9) 0.0232(9) -0.0031(7) 0.0009(7) 0.0028(6)
O13 0.0147(8) 0.0161(8) 0.0227(9) -0.0011(7) -0.0038(7) 0.0011(6)
C12 0.0133(10) 0.0088(10) 0.0218(12) 0.0008(9) 0.0017(9) -0.0021(8)
C14 0.0131(10) 0.0114(10) 0.0194(11) 0.0026(9) 0.0028(9) -0.0002(8)
C15 0.0173(11) 0.0184(12) 0.0238(12) -0.0041(10) 0.0010(10) 0.0009(9)
C16 0.0206(12) 0.0197(12) 0.0318(14) -0.0070(11) 0.0023(11) 0.0039(10)
C17 0.0155(11) 0.0265(13) 0.0342(15) -0.0010(12) 0.0044(10) 0.0064(10)
C18 0.0134(11) 0.0250(13) 0.0255(13) 0.0008(11) -0.0011(10) 0.0023(9)
C19 0.0158(11) 0.0136(11) 0.0189(11) 0.0025(9) 0.0026(9) 0.0003(8)
N20 0.0117(9) 0.0229(11) 0.0255(11) -0.0020(9) -0.0013(8) 0.0003(8)
O21 0.0335(11) 0.0163(9) 0.0487(13) -0.0036(9) -0.0030(9) -0.0046(8)
O22 0.0323(11) 0.0471(13) 0.0232(10) -0.0064(9) -0.0026(8) 0.0062(9)
O31 0.0174(8) 0.0251(9) 0.0269(9) 0.0049(8) 0.0043(7) 0.0026(7)
O33 0.0195(8) 0.0238(9) 0.0251(9) 0.0015(8) -0.0059(7) 0.0046(7)
C32 0.0143(11) 0.0147(11) 0.0248(13) 0.0099(10) -0.0019(9) -0.0029(9)
C34 0.0152(11) 0.0203(12) 0.0217(12) 0.0025(10) -0.0020(9) 0.0020(9)
C35 0.0206(13) 0.0282(14) 0.0384(16) 0.0155(12) -0.0020(12) -0.0016(11)
C36 0.0159(12) 0.0353(16) 0.0430(17) 0.0085(13) -0.0022(12) -0.0042(11)
C37 0.0170(12) 0.0344(15) 0.0338(15) -0.0024(13) -0.0042(11) 0.0017(11)
C38 0.0224(12) 0.0273(14) 0.0235(13) 0.0037(11) -0.0051(11) 0.0066(10)
C39 0.0193(12) 0.0183(12) 0.0195(12) 0.0002(10) 0.0002(10) 0.0023(9)
O41 0.0532(14) 0.0374(12) 0.0314(11) 0.0184(10) -0.0092(10) -0.0113(10)
O42 0.0221(9) 0.0267(10) 0.0418(12) 0.0086(9) -0.0061(9) -0.0035(8)
N40 0.0255(11) 0.0157(10) 0.0241(11) 0.0041(9) 0.0027(9) 0.0049(8)
N51 0.0119(9) 0.0089(9) 0.0157(9) -0.0014(7) -0.0007(7) 0.0001(7)
N53 0.0142(9) 0.0123(9) 0.0240(11) -0.0015(8) 0.0003(8) -0.0010(7)
C52 0.0138(10) 0.0103(11) 0.0240(12) 0.0008(9) -0.0025(9) 0.0013(8)
C54 0.0192(11) 0.0183(12) 0.0260(13) -0.0021(10) 0.0103(10) -0.0020(9)
N55 0.0211(10) 0.0131(9) 0.0134(9) -0.0009(7) 0.0025(8) -0.0012(7)
C56 0.0182(11) 0.0116(11) 0.0142(11) 0.0020(9) -0.0007(9) -0.0005(8)
N57 0.0133(9) 0.0084(8) 0.0140(9) 0.0002(7) 0.0000(7) -0.0013(7)
C58 0.0155(10) 0.0084(10) 0.0139(10) -0.0004(8) 0.0015(8) 0.0004(7)
C59 0.0182(11) 0.0106(10) 0.0130(10) -0.0011(8) 0.0005(9) -0.0027(8)
C60 0.0149(10) 0.0114(11) 0.0206(12) -0.0006(9) -0.0029(9) -0.0019(8)
O3 0.117(3) 0.082(3) 0.078(2) -0.0092(19) 0.001(2) 0.021(2)
O2 0.0881(18) 0.0276(12) 0.0173(9) 0.0020(9) 0.0039(11) 0.0309(11)
O1 0.0459(12) 0.0200(10) 0.0183(9) -0.0028(8) -0.0067(8) 0.0182(8)

loop_
_atom_type_symbol
_atom_type_description
_atom_type_scat_dispersion_real
_atom_type_scat_dispersion_imag
_atom_type_scat_source
C C 0.0033 0.0016 'International Tables Vol C Tables 4.2.6.8 and 6.1.1.4'
H H 0.0000 0.0000 'International Tables Vol C Tables 4.2.6.8 and 6.1.1.4'
O O 0.0106 0.0060 'International Tables Vol C Tables 4.2.6.8 and 6.1.1.4'
N N 0.0061 0.0033 'International Tables Vol C Tables 4.2.6.8 and 6.1.1.4'
Cd Cd -0.8075 1.2024 'International Tables Vol C Tables 4.2.6.8 and 6.1.1.4'

loop_
_geom_angle_atom_site_label_1
_geom_angle_atom_site_label_2
_geom_angle_atom_site_label_3
_geom_angle
_geom_angle_site_symmetry_1
_geom_angle_site_symmetry_3
O1 Cd1 O33 85.12(6) . .
O1 Cd1 O13 132.42(6) . .
O33 Cd1 O13 142.37(6) . .
O1 Cd1 N51 92.06(7) . .
O33 Cd1 N51 91.82(6) . .
O13 Cd1 N51 85.13(6) . .
O1 Cd1 N57 92.02(7) . 2_656
O33 Cd1 N57 91.45(6) . 2_656
O13 Cd1 N57 89.95(5) . 2_656
N51 Cd1 N57 174.98(6) . 2_656
O1 Cd1 O11 78.40(6) . .
O33 Cd1 O11 162.95(6) . .
O13 Cd1 O11 54.45(5) . .
N51 Cd1 O11 93.09(6) . .
N57 Cd1 O11 84.86(6) 2_656 .
O1 Cd1 O31 137.60(6) . .
O33 Cd1 O31 52.48(6) . .
O13 Cd1 O31 89.95(5) . .
N51 Cd1 O31 89.94(6) . .
N57 Cd1 O31 89.03(6) 2_656 .
O11 Cd1 O31 143.77(5) . .
O1 Cd1 C12 105.06(7) . .
O33 Cd1 C12 169.76(7) . .
O13 Cd1 C12 27.60(6) . .
N51 Cd1 C12 89.00(6) . .
N57 Cd1 C12 87.11(6) 2_656 .
O11 Cd1 C12 26.85(6) . .
O31 Cd1 C12 117.33(6) . .
C12 O11 Cd1 90.71(14) . .
C12 O13 Cd1 92.17(13) . .
O11 C12 O13 122.7(2) . .
O11 C12 C14 119.3(2) . .
O13 C12 C14 118.0(2) . .
O11 C12 Cd1 62.44(12) . .
O13 C12 Cd1 60.23(11) . .
C14 C12 Cd1 177.89(16) . .
C15 C14 C19 116.8(2) . .
C15 C14 C12 120.8(2) . .
C19 C14 C12 122.1(2) . .
C14 C15 C16 121.2(2) . .
C14 C15 H15 119.4 . .
C16 C15 H15 119.4 . .
C17 C16 C15 120.4(2) . .
C17 C16 H16 119.8 . .
C15 C16 H16 119.8 . .
C16 C17 C18 119.9(2) . .
C16 C17 H17 120.0 . .
C18 C17 H17 120.0 . .
C19 C18 C17 118.5(2) . .
C19 C18 H18 120.7 . .
C17 C18 H18 120.7 . .
C18 C19 C14 123.2(2) . .
C18 C19 N20 115.5(2) . .
C14 C19 N20 121.3(2) . .
O22 N20 O21 123.7(2) . .
O22 N20 C19 117.9(2) . .
O21 N20 C19 118.2(2) . .
C32 O31 Cd1 84.93(14) . .
C32 O33 Cd1 99.19(14) . .
O33 C32 O31 123.3(2) . .
O33 C32 C34 119.0(2) . .
O31 C32 C34 117.3(2) . .
C35 C34 C39 116.3(2) . .
C35 C34 C32 117.4(2) . .
C39 C34 C32 126.2(2) . .
C36 C35 C34 121.7(2) . .
C36 C35 H35 119.1 . .
C34 C35 H35 119.1 . .
C37 C36 C35 120.4(2) . .
C37 C36 H36 119.8 . .
C35 C36 H36 119.8 . .
C36 C37 C38 119.4(2) . .
C36 C37 H37 120.3 . .
C38 C37 H37 120.3 . .
C39 C38 C37 119.4(2) . .
C39 C38 H38 120.3 . .
C37 C38 H38 120.3 . .
C38 C39 C34 122.7(2) . .
C38 C39 N40 117.1(2) . .
C34 C39 N40 120.1(2) . .
O41 N40 O42 123.1(2) . .
O41 N40 C39 118.2(2) . .
O42 N40 C39 118.6(2) . .
C58 N51 C59 108.33(17) . .
C58 N51 C52 108.17(16) . .
C59 N51 C52 107.42(17) . .
C58 N51 Cd1 110.22(12) . .
C59 N51 Cd1 108.58(12) . .
C52 N51 Cd1 113.96(13) . .
C52 N53 C60 108.33(18) . .
C52 N53 C54 109.73(18) . .
C60 N53 C54 108.67(18) . .
N53 C52 N51 111.43(17) . .
N53 C52 H52A 109.3 . .
N51 C52 H52A 109.3 . .
N53 C52 H52B 109.3 . .
N51 C52 H52B 109.3 . .
H52A C52 H52B 108.0 . .
N53 C54 N55 111.30(18) . .
N53 C54 H54A 109.4 . .
N55 C54 H54A 109.4 . .
N53 C54 H54B 109.4 . .
N55 C54 H54B 109.4 . .
H54A C54 H54B 108.0 . .
C59 N55 C56 109.13(17) . .
C59 N55 C54 108.21(17) . .
C56 N55 C54 107.96(17) . .
N55 C56 N57 111.90(17) . .
N55 C56 H56A 109.2 . .
N57 C56 H56A 109.2 . .
N55 C56 H56B 109.2 . .
N57 C56 H56B 109.2 . .
H56A C56 H56B 107.9 . .
C58 N57 C56 108.21(16) . .
C58 N57 C60 107.86(16) . .
C56 N57 C60 107.15(16) . .
C58 N57 Cd1 112.83(13) . 2_646
C56 N57 Cd1 109.91(12) . 2_646
C60 N57 Cd1 110.68(12) . 2_646
N51 C58 N57 111.91(17) . .
N51 C58 H58A 109.2 . .
N57 C58 H58A 109.2 . .
N51 C58 H58B 109.2 . .
N57 C58 H58B 109.2 . .
H58A C58 H58B 107.9 . .
N55 C59 N51 112.13(17) . .
N55 C59 H59A 109.2 . .
N51 C59 H59A 109.2 . .
N55 C59 H59B 109.2 . .
N51 C59 H59B 109.2 . .
H59A C59 H59B 107.9 . .
N53 C60 N57 112.30(17) . .
N53 C60 H60A 109.1 . .
N57 C60 H60A 109.1 . .
N53 C60 H60B 109.1 . .
N57 C60 H60B 109.1 . .
H60A C60 H60B 107.9 . .
H5 O3 H6 103(2) . .
H3 O2 H4 112(2) . .
Cd1 O1 H1 118.2(18) . .
Cd1 O1 H2 128.0(19) . .
H1 O1 H2 113(2) . .

loop_
_geom_bond_atom_site_label_1
_geom_bond_atom_site_label_2
_geom_bond_distance
_geom_bond_site_symmetry_2
Cd1 O1 2.2828(17) .
Cd1 O33 2.3381(16) .
Cd1 O13 2.3873(16) .
Cd1 N51 2.3887(18) .
Cd1 N57 2.4074(17) 2_656
Cd1 O11 2.4367(16) .
Cd1 O31 2.6341(18) .
Cd1 C12 2.748(2) .
O11 C12 1.241(3) .
O13 C12 1.274(3) .
C12 C14 1.505(3) .
C14 C15 1.385(3) .
C14 C19 1.396(3) .
C15 C16 1.389(3) .
C15 H15 0.9300 .
C16 C17 1.382(3) .
C16 H16 0.9300 .
C17 C18 1.385(4) .
C17 H17 0.9300 .
C18 C19 1.378(3) .
C18 H18 0.9300 .
C19 N20 1.468(3) .
N20 O22 1.214(3) .
N20 O21 1.230(3) .
O31 C32 1.268(3) .
O33 C32 1.248(3) .
C32 C34 1.520(3) .
C34 C35 1.392(3) .
C34 C39 1.394(3) .
C35 C36 1.384(3) .
C35 H35 0.9300 .
C36 C37 1.381(4) .
C36 H36 0.9300 .
C37 C38 1.382(4) .
C37 H37 0.9300 .
C38 C39 1.382(3) .
C38 H38 0.9300 .
C39 N40 1.470(3) .
O41 N40 1.223(3) .
O42 N40 1.226(3) .
N51 C58 1.479(3) .
N51 C59 1.485(3) .
N51 C52 1.497(3) .
N53 C52 1.460(3) .
N53 C60 1.461(3) .
N53 C54 1.463(3) .
C52 H52A 0.9700 .
C52 H52B 0.9700 .
C54 N55 1.483(3) .
C54 H54A 0.9700 .
C54 H54B 0.9700 .
N55 C59 1.467(3) .
N55 C56 1.473(3) .
C56 N57 1.487(3) .
C56 H56A 0.9700 .
C56 H56B 0.9700 .
N57 C58 1.483(3) .
N57 C60 1.491(3) .
N57 Cd1 2.4075(17) 2_646
C58 H58A 0.9700 .
C58 H58B 0.9700 .
C59 H59A 0.9700 .
C59 H59B 0.9700 .
C60 H60A 0.9700 .
C60 H60B 0.9700 .
O3 H5 0.943(19) .
O3 H6 0.938(19) .
O2 H3 0.855(17) .
O2 H4 0.844(17) .
O1 H1 0.849(16) .
O1 H2 0.816(16) .
